data_4302166
loop_
_publ_author_name
'Felipe G\'andara'
'V\'ictor A. de la Pe\~na-O'Shea'
'Francesc Illas'
'Natalia Snejko'
'David M. Proserpio'
'Enrique Guti\'errez-Puebla'
'M. Angeles Monge'

_publ_contact_author_address
;Instituto de Ciencia de Materiales de Madrid
CSIC
Campus Cantoblanco
28049, Madrid, 
Spain
;
_publ_contact_author_email amonge@icmm.csic.es
_publ_contact_author_fax +34913720623
_publ_contact_author_name 'Prof. M. A. Monge'
_publ_contact_author_phone +34913349024
_publ_section_title
;
Three Lanthanum MOF Polymorphs: Insights into Kinetically and
Thermodynamically Controlled Phases
;
_journal_name_full 'Inorganic Chemistry'
_journal_page_first 4707
_journal_page_last 4713
_journal_paper_doi 10.1021/ic801779j
_journal_volume 48
_journal_year 2009
_chemical_formula_moiety 'C51 H24 F18 La2 O12'
_chemical_formula_sum 'C51 H24 F18 La2 O12'
_chemical_formula_weight 1448.52
_chemical_name_systematic
; 
 ? 
;
_space_group_IT_number 14
_symmetry_cell_setting monoclinic
_symmetry_space_group_name_Hall '-P 2yn'
_symmetry_space_group_name_H-M 'P 1 21/n 1'
_atom_sites_solution_hydrogens geom
_atom_sites_solution_primary direct
_atom_sites_solution_secondary difmap
_audit_creation_method SHELXL-97
_cell_angle_alpha 90.00
_cell_angle_beta 90.8540(10)
_cell_angle_gamma 90.00
_cell_formula_units_Z 4
_cell_length_a 7.5600(3)
_cell_length_b 24.8914(10)
_cell_length_c 29.6752(12)
_cell_measurement_reflns_used 6763
_cell_measurement_temperature 296(2)
_cell_measurement_theta_max 24.07
_cell_measurement_theta_min 2.55
_cell_volume 5583.6(4)
_computing_cell_refinement 'Bruker SMART'
_computing_data_collection 'Bruker SMART'
_computing_data_reduction 'Bruker SAINT'
_computing_molecular_graphics 'Bruker SHELXTL'
_computing_publication_material 'Bruker SHELXTL'
_computing_structure_refinement 'SHELXL-97 (Sheldrick, 1997)'
_computing_structure_solution 'SHELXS-97 (Sheldrick, 1990)'
_diffrn_ambient_temperature 296(2)
_diffrn_measured_fraction_theta_full 0.975
_diffrn_measured_fraction_theta_max 0.975
_diffrn_measurement_device_type 'CCD area detector'
_diffrn_measurement_method 'phi and omega scans'
_diffrn_radiation_monochromator graphite
_diffrn_radiation_source 'fine-focus sealed tube'
_diffrn_radiation_type MoK\a
_diffrn_radiation_wavelength 0.71073
_diffrn_reflns_av_R_equivalents 0.0949
_diffrn_reflns_av_sigmaI/netI 0.1232
_diffrn_reflns_limit_h_max 9
_diffrn_reflns_limit_h_min -9
_diffrn_reflns_limit_k_max 30
_diffrn_reflns_limit_k_min -30
_diffrn_reflns_limit_l_max 36
_diffrn_reflns_limit_l_min -35
_diffrn_reflns_number 37558
_diffrn_reflns_theta_full 26.02
_diffrn_reflns_theta_max 26.02
_diffrn_reflns_theta_min 1.07
_exptl_absorpt_coefficient_mu 1.628
_exptl_absorpt_correction_T_max 0.9087
_exptl_absorpt_correction_T_min 0.7367
_exptl_absorpt_correction_type multi-scan
_exptl_absorpt_process_details SADABS
_exptl_crystal_colour colorless
_exptl_crystal_density_diffrn 1.723
_exptl_crystal_density_method 'not measured'
_exptl_crystal_description Needle
_exptl_crystal_F_000 2808
_exptl_crystal_size_max 0.20
_exptl_crystal_size_mid 0.10
_exptl_crystal_size_min 0.06
_refine_diff_density_max 1.142
_refine_diff_density_min -2.485
_refine_diff_density_rms 0.204
_refine_ls_extinction_method none
_refine_ls_goodness_of_fit_ref 1.155
_refine_ls_hydrogen_treatment constr
_refine_ls_matrix_type full
_refine_ls_number_parameters 730
_refine_ls_number_reflns 10731
_refine_ls_number_restraints 0
_refine_ls_restrained_S_all 1.155
_refine_ls_R_factor_all 0.1617
_refine_ls_R_factor_gt 0.0977
_refine_ls_shift/su_max 0.011
_refine_ls_shift/su_mean 0.001
_refine_ls_structure_factor_coef Fsqd
_refine_ls_weighting_details 'calc w=1/[\s^2^(Fo^2^)+(0.0707P)^2^+41.7961P] where P=(Fo^2^+2Fc^2^)/3'
_refine_ls_weighting_scheme calc
_refine_ls_wR_factor_gt 0.1759
_refine_ls_wR_factor_ref 0.2042
_reflns_number_gt 7189
_reflns_number_total 10731
_reflns_threshold_expression >2sigma(I)
_cod_data_source_file ic801779j_si_002_2.cif
_cod_data_source_block RPF-4beta
_cod_depositor_comments
;
The following automatic conversions were performed:
'_symmetry_cell_setting' value 'Monoclinic' changed to 'monoclinic'
according to '/home/saulius/struct/CIF-dictionaries/cif_core.dic'
dictionary named 'cif_core.dic' version 2.4.1 from 2010-06-29.

Automatic conversion script
Id: cif_fix_enum 1527 2010-12-29 10:47:43Z saulius 
;
_cod_original_sg_symbol_H-M 'P 21/n'
_cod_database_code 4302166

loop_
_symmetry_equiv_pos_as_xyz
'x, y, z'
'-x+1/2, y+1/2, -z+1/2'
'-x, -y, -z'
'x-1/2, -y-1/2, z-1/2'

loop_
_atom_site_label
_atom_site_type_symbol
_atom_site_fract_x
_atom_site_fract_y
_atom_site_fract_z
_atom_site_U_iso_or_equiv
_atom_site_adp_type
_atom_site_occupancy
_atom_site_symmetry_multiplicity
_atom_site_calc_flag
_atom_site_refinement_flags
_atom_site_disorder_assembly
_atom_site_disorder_group
C1 C 0.8038(17) 0.7392(5) -0.0799(4) 0.032(2) Uani 1 1 d . . .
C2 C 0.6840(15) 0.7410(5) -0.1182(4) 0.032(3) Uani 1 1 d . . .
C3 C 0.7349(16) 0.7662(6) -0.1562(4) 0.053(4) Uani 1 1 d . . .
H3 H 0.8430 0.7840 -0.1567 0.064 Uiso 1 1 calc R . .
C4 C 0.6277(17) 0.7656(6) -0.1943(4) 0.053(4) Uani 1 1 d . . .
H4 H 0.6640 0.7838 -0.2199 0.064 Uiso 1 1 calc R . .
C5 C 0.4674(15) 0.7386(5) -0.1951(4) 0.030(3) Uani 1 1 d . . .
C6 C 0.4128(17) 0.7145(6) -0.1559(4) 0.042(3) Uani 1 1 d . . .
H6 H 0.3032 0.6975 -0.1555 0.051 Uiso 1 1 calc R . .
C7 C 0.5144(16) 0.7148(5) -0.1181(4) 0.036(3) Uani 1 1 d . . .
H7 H 0.4749 0.6981 -0.0921 0.043 Uiso 1 1 calc R . .
C8 C 0.3546(15) 0.7392(5) -0.2391(4) 0.033(3) Uani 1 1 d . . .
C9 C 0.2282(18) 0.7889(6) -0.2353(4) 0.044(4) Uani 1 1 d . . .
C10 C 0.2438(17) 0.6868(6) -0.2433(4) 0.040(3) Uani 1 1 d . . .
C11 C 0.4692(16) 0.7413(5) -0.2817(4) 0.036(3) Uani 1 1 d . . .
C12 C 0.6161(17) 0.7087(6) -0.2845(4) 0.043(4) Uani 1 1 d . . .
H12 H 0.6405 0.6845 -0.2614 0.052 Uiso 1 1 calc R . .
C13 C 0.7283(17) 0.7114(6) -0.3210(4) 0.044(4) Uani 1 1 d . . .
H13 H 0.8310 0.6908 -0.3212 0.052 Uiso 1 1 calc R . .
C14 C 0.6877(13) 0.7444(5) -0.3569(4) 0.024(3) Uani 1 1 d . . .
C15 C 0.5335(16) 0.7756(5) -0.3547(4) 0.041(3) Uani 1 1 d . . .
H15 H 0.5026 0.7981 -0.3785 0.050 Uiso 1 1 calc R . .
C16 C 0.4282(16) 0.7731(6) -0.3176(4) 0.039(3) Uani 1 1 d . . .
H16 H 0.3257 0.7938 -0.3169 0.047 Uiso 1 1 calc R . .
C17 C 0.3099(17) 0.7499(5) 0.1046(4) 0.032(2) Uani 1 1 d . . .
C18 C 0.7921(16) 0.6359(5) 0.0704(4) 0.032(3) Uani 1 1 d . . .
C19 C 0.9059(15) 0.5957(4) 0.0936(4) 0.025(3) Uani 1 1 d . . .
C20 C 1.0783(16) 0.5857(5) 0.0795(4) 0.044(4) Uani 1 1 d . . .
H20 H 1.1239 0.6041 0.0550 0.053 Uiso 1 1 calc R . .
C21 C 1.1792(16) 0.5487(5) 0.1021(5) 0.040(3) Uani 1 1 d . . .
H21 H 1.2945 0.5431 0.0926 0.048 Uiso 1 1 calc R . .
C22 C 1.1210(15) 0.5197(5) 0.1373(4) 0.027(3) Uani 1 1 d . . .
C23 C 0.9492(17) 0.5292(6) 0.1515(5) 0.049(4) Uani 1 1 d . . .
H23 H 0.9041 0.5098 0.1754 0.058 Uiso 1 1 calc R . .
C24 C 0.8449(15) 0.5676(5) 0.1301(4) 0.042(4) Uani 1 1 d . . .
H24 H 0.7318 0.5743 0.1406 0.050 Uiso 1 1 calc R . .
C25 C 1.2484(15) 0.4797(5) 0.1614(4) 0.032(3) Uani 1 1 d . . .
C26 C 1.1525(18) 0.4320(7) 0.1834(5) 0.055(4) Uani 1 1 d . . .
C27 C 1.346(2) 0.5119(7) 0.1980(5) 0.055(4) Uani 1 1 d . . .
C28 C 1.3755(15) 0.4537(4) 0.1265(4) 0.028(3) Uani 1 1 d . . .
C29 C 1.3037(15) 0.4330(5) 0.0866(4) 0.035(3) Uani 1 1 d . . .
H29 H 1.1829 0.4366 0.0810 0.042 Uiso 1 1 calc R . .
C30 C 1.4057(16) 0.4077(5) 0.0556(4) 0.037(3) Uani 1 1 d . . .
H30 H 1.3542 0.3941 0.0293 0.044 Uiso 1 1 calc R . .
C31 C 1.5826(15) 0.4022(5) 0.0631(4) 0.029(3) Uani 1 1 d . . .
C32 C 1.6576(16) 0.4230(6) 0.1028(5) 0.048(4) Uani 1 1 d . . .
H32 H 1.7784 0.4190 0.1082 0.057 Uiso 1 1 calc R . .
C33 C 1.5569(16) 0.4490(5) 0.1340(4) 0.042(3) Uani 1 1 d . . .
H33 H 1.6091 0.4634 0.1599 0.050 Uiso 1 1 calc R . .
C34 C 1.2953(17) 0.6300(5) -0.0339(4) 0.032(3) Uani 1 1 d . . .
C35 C 0.9191(14) 0.8181(5) 0.0402(4) 0.028(3) Uani 1 1 d . . .
C36 C 0.8768(16) 0.8672(5) 0.0671(4) 0.031(3) Uani 1 1 d . . .
C37 C 0.9413(19) 0.9167(5) 0.0525(5) 0.051(4) Uani 1 1 d . . .
H37 H 1.0097 0.9186 0.0268 0.061 Uiso 1 1 calc R . .
C38 C 0.903(2) 0.9623(6) 0.0763(5) 0.054(4) Uani 1 1 d . . .
H38 H 0.9423 0.9954 0.0658 0.065 Uiso 1 1 calc R . .
C39 C 0.810(2) 0.9599(5) 0.1150(4) 0.050(4) Uani 1 1 d . . .
C40 C 0.745(2) 0.9113(5) 0.1305(5) 0.055(4) Uani 1 1 d . . .
H40 H 0.6818 0.9095 0.1571 0.066 Uiso 1 1 calc R . .
C41 C 0.7784(18) 0.8654(6) 0.1053(4) 0.043(3) Uani 1 1 d . . .
H41 H 0.7323 0.8326 0.1147 0.052 Uiso 1 1 calc R . .
C42 C 0.792(2) 1.0128(6) 0.1427(4) 0.057(4) Uani 1 1 d . . .
C43 C 0.973(3) 1.0236(6) 0.1665(6) 0.080(5) Uani 1 1 d . . .
C44 C 0.655(3) 1.0086(6) 0.1791(5) 0.080(5) Uani 1 1 d . . .
C45 C 0.736(2) 1.0596(5) 0.1115(5) 0.052(4) Uani 1 1 d . . .
C46 C 0.800(2) 1.1119(6) 0.1185(5) 0.057(4) Uani 1 1 d . . .
H46 H 0.8760 1.1191 0.1426 0.068 Uiso 1 1 calc R . .
C47 C 0.7496(17) 1.1527(5) 0.0896(4) 0.040(3) Uani 1 1 d . . .
H47 H 0.7940 1.1871 0.0943 0.048 Uiso 1 1 calc R . .
C48 C 0.6369(15) 1.1437(5) 0.0546(4) 0.032(3) Uani 1 1 d . . .
C49 C 0.5659(19) 1.0925(6) 0.0492(5) 0.055(4) Uani 1 1 d . . .
H49 H 0.4840 1.0862 0.0261 0.065 Uiso 1 1 calc R . .
C50 C 0.614(2) 1.0511(5) 0.0771(5) 0.052(4) Uani 1 1 d . . .
H50 H 0.5639 1.0172 0.0731 0.062 Uiso 1 1 calc R . .
C51 C 0.4114(16) 0.8136(5) -0.0224(4) 0.030(3) Uani 1 1 d . . .
F1 F 0.1468(11) 0.7894(4) -0.1954(3) 0.066(3) Uani 1 1 d . . .
F2 F 0.3175(12) 0.8340(3) -0.2392(3) 0.061(2) Uani 1 1 d . . .
F3 F 0.1013(11) 0.7880(4) -0.2667(3) 0.068(3) Uani 1 1 d . . .
F4 F 0.1053(10) 0.6862(4) -0.2149(3) 0.064(3) Uani 1 1 d . . .
F5 F 0.3389(12) 0.6443(4) -0.2358(3) 0.066(2) Uani 1 1 d . . .
F6 F 0.1698(11) 0.6826(4) -0.2850(3) 0.067(3) Uani 1 1 d . . .
F7 F 1.0360(11) 0.4090(4) 0.1549(3) 0.069(3) Uani 1 1 d . . .
F8 F 1.2631(11) 0.3942(4) 0.1967(3) 0.073(3) Uani 1 1 d . . .
F9 F 1.0622(13) 0.4467(4) 0.2195(3) 0.082(3) Uani 1 1 d . . .
F10 F 1.4473(12) 0.4811(5) 0.2246(3) 0.088(3) Uani 1 1 d . . .
F11 F 1.2338(11) 0.5379(4) 0.2236(3) 0.079(3) Uani 1 1 d . . .
F12 F 1.4508(11) 0.5486(4) 0.1789(3) 0.071(3) Uani 1 1 d . . .
F13 F 1.0431(18) 0.9773(4) 0.1847(4) 0.115(5) Uani 1 1 d . . .
F14 F 1.0980(17) 1.0386(5) 0.1364(4) 0.107(4) Uani 1 1 d . . .
F15 F 0.9743(19) 1.0595(4) 0.1983(3) 0.119(5) Uani 1 1 d . . .
F16 F 0.714(2) 0.9760(4) 0.2133(3) 0.129(5) Uani 1 1 d . . .
F17 F 0.633(2) 1.0570(4) 0.1997(4) 0.143(6) Uani 1 1 d . . .
F18 F 0.5001(16) 0.9924(4) 0.1624(4) 0.097(4) Uani 1 1 d . . .
La1 La 1.06301(8) 0.72139(3) -0.00250(2) 0.02188(18) Uani 1 1 d . . .
La2 La 0.56690(8) 0.72579(3) 0.03277(2) 0.02191(19) Uani 1 1 d . . .
O1 O 0.9669(11) 0.7459(4) -0.0809(3) 0.054(3) Uani 1 1 d . . .
O2 O 0.7409(9) 0.7244(3) -0.0397(2) 0.0316(19) Uani 1 1 d . . .
O3 O 0.4641(11) 0.7654(4) 0.1067(3) 0.043(2) Uani 1 1 d . . .
O4 O 0.2517(10) 0.7285(3) 0.0673(2) 0.0270(17) Uani 1 1 d . . .
O5 O 0.6429(12) 0.6471(4) 0.0855(3) 0.052(3) Uani 1 1 d . . .
O6 O 0.8504(10) 0.6614(3) 0.0366(3) 0.0329(19) Uani 1 1 d . . .
O7 O 1.1360(12) 0.6349(4) -0.0426(3) 0.053(3) Uani 1 1 d . . .
O8 O 1.3677(11) 0.6571(3) -0.0016(3) 0.036(2) Uani 1 1 d . . .
O9 O 1.0192(13) 0.8197(4) 0.0104(3) 0.0477(17) Uani 1 1 d . . .
O10 O 0.8463(10) 0.7730(3) 0.0505(3) 0.0300(18) Uani 1 1 d . . .
O11 O 0.5296(12) 0.8207(3) 0.0067(3) 0.0477(17) Uani 1 1 d . . .
O12 O 0.3396(9) 0.7665(3) -0.0250(2) 0.0231(17) Uani 1 1 d . . .

loop_
_atom_site_aniso_label
_atom_site_aniso_U_11
_atom_site_aniso_U_22
_atom_site_aniso_U_33
_atom_site_aniso_U_23
_atom_site_aniso_U_13
_atom_site_aniso_U_12
C1 0.045(6) 0.037(5) 0.015(4) 0.019(4) 0.007(4) 0.002(4)
C2 0.026(7) 0.048(8) 0.021(6) 0.003(5) -0.005(5) -0.007(6)
C3 0.026(7) 0.107(13) 0.026(7) 0.021(8) -0.003(6) -0.038(8)
C4 0.035(8) 0.102(13) 0.022(7) 0.023(7) 0.003(6) -0.031(8)
C5 0.028(6) 0.049(8) 0.012(6) -0.002(5) -0.003(5) -0.002(5)
C6 0.038(7) 0.071(10) 0.017(6) 0.018(6) -0.002(5) -0.013(7)
C7 0.034(7) 0.047(8) 0.028(7) 0.014(6) 0.002(5) -0.017(6)
C8 0.030(7) 0.057(9) 0.011(6) -0.005(5) 0.002(5) -0.006(6)
C9 0.037(8) 0.067(11) 0.027(7) -0.007(7) 0.007(6) 0.025(7)
C10 0.034(8) 0.059(10) 0.027(7) 0.000(7) -0.007(6) -0.016(7)
C11 0.025(7) 0.045(8) 0.037(8) 0.009(6) -0.005(6) 0.002(6)
C12 0.036(8) 0.071(10) 0.023(7) 0.014(6) 0.009(6) 0.012(7)
C13 0.029(7) 0.065(10) 0.037(8) 0.015(7) 0.005(6) 0.015(7)
C14 0.012(5) 0.044(7) 0.018(6) 0.003(5) 0.009(4) 0.004(5)
C15 0.030(7) 0.057(9) 0.037(7) 0.025(7) 0.003(6) 0.007(7)
C16 0.029(7) 0.067(9) 0.021(6) 0.007(7) 0.001(5) 0.012(7)
C17 0.045(6) 0.037(5) 0.015(4) 0.019(4) 0.007(4) 0.002(4)
C18 0.038(7) 0.028(7) 0.029(7) 0.012(5) 0.004(6) 0.001(6)
C19 0.029(6) 0.028(7) 0.019(6) 0.002(5) 0.000(5) 0.004(5)
C20 0.032(7) 0.057(9) 0.044(8) 0.033(7) 0.026(6) 0.015(6)
C21 0.027(7) 0.031(7) 0.063(9) 0.015(7) 0.017(6) 0.017(6)
C22 0.025(6) 0.028(6) 0.028(7) -0.004(5) 0.003(5) 0.011(5)
C23 0.035(8) 0.061(9) 0.051(9) 0.031(7) 0.024(7) 0.013(7)
C24 0.014(6) 0.060(9) 0.052(9) 0.030(7) 0.009(6) 0.010(6)
C25 0.029(7) 0.051(8) 0.017(6) 0.004(6) -0.001(5) 0.012(6)
C26 0.030(8) 0.079(11) 0.057(10) 0.035(9) 0.006(7) 0.030(8)
C27 0.060(10) 0.070(11) 0.036(9) -0.022(8) 0.011(8) 0.011(9)
C28 0.025(6) 0.025(6) 0.033(7) 0.009(5) -0.010(5) 0.006(5)
C29 0.018(6) 0.052(8) 0.033(7) -0.008(6) -0.013(5) 0.017(6)
C30 0.037(7) 0.037(7) 0.035(7) -0.002(6) -0.015(6) 0.002(6)
C31 0.024(6) 0.040(7) 0.023(6) -0.006(5) 0.000(5) 0.002(5)
C32 0.020(7) 0.071(10) 0.052(9) -0.030(8) -0.007(6) 0.006(7)
C33 0.024(7) 0.059(9) 0.041(8) -0.020(7) -0.003(6) 0.007(6)
C34 0.036(7) 0.024(7) 0.036(7) -0.005(6) -0.002(6) -0.008(6)
C35 0.014(6) 0.036(7) 0.036(7) 0.004(6) 0.018(5) 0.005(5)
C36 0.034(7) 0.025(7) 0.033(7) 0.000(5) -0.008(6) 0.004(5)
C37 0.064(10) 0.036(8) 0.053(9) -0.006(7) 0.026(8) 0.002(7)
C38 0.087(12) 0.035(8) 0.040(9) 0.004(7) 0.012(8) -0.010(8)
C39 0.090(12) 0.039(8) 0.021(7) 0.010(6) -0.002(7) 0.015(8)
C40 0.099(13) 0.036(8) 0.031(8) 0.010(7) 0.022(8) 0.016(8)
C41 0.057(9) 0.044(8) 0.029(7) 0.000(6) 0.003(6) 0.014(7)
C42 0.111(14) 0.040(9) 0.021(8) 0.001(6) 0.015(8) 0.017(9)
C43 0.173(15) 0.031(7) 0.035(7) 0.007(5) -0.007(9) 0.028(8)
C44 0.173(15) 0.031(7) 0.035(7) 0.007(5) -0.007(9) 0.028(8)
C45 0.092(12) 0.027(8) 0.037(8) 0.011(6) 0.003(8) 0.015(8)
C46 0.087(12) 0.049(10) 0.034(8) 0.016(7) -0.010(8) 0.008(8)
C47 0.050(8) 0.033(7) 0.036(8) 0.001(6) -0.005(6) -0.006(6)
C48 0.025(6) 0.027(7) 0.043(8) 0.007(6) 0.004(6) 0.008(5)
C49 0.053(9) 0.047(9) 0.062(10) 0.000(8) -0.031(8) 0.002(7)
C50 0.062(10) 0.029(8) 0.063(10) 0.007(7) -0.016(8) -0.003(7)
C51 0.035(7) 0.033(7) 0.023(7) 0.010(5) -0.011(5) -0.002(6)
F1 0.053(5) 0.112(8) 0.034(5) -0.002(5) 0.018(4) 0.027(5)
F2 0.071(6) 0.051(5) 0.061(6) -0.002(4) 0.011(5) 0.014(5)
F3 0.050(5) 0.107(8) 0.046(5) 0.002(5) -0.008(4) 0.033(5)
F4 0.044(5) 0.107(7) 0.041(5) -0.004(5) 0.015(4) -0.033(5)
F5 0.076(6) 0.063(6) 0.058(6) -0.001(5) 0.007(5) -0.013(5)
F6 0.058(5) 0.106(7) 0.035(5) -0.009(5) -0.013(4) -0.030(5)
F7 0.052(5) 0.071(6) 0.083(7) 0.037(5) -0.010(5) -0.008(5)
F8 0.060(6) 0.082(6) 0.077(6) 0.049(5) 0.008(5) 0.029(5)
F9 0.084(7) 0.108(8) 0.055(6) 0.049(5) 0.039(5) 0.042(6)
F10 0.074(6) 0.151(10) 0.037(5) -0.028(6) -0.030(5) 0.052(7)
F11 0.053(5) 0.137(9) 0.045(5) -0.043(6) 0.001(4) 0.029(6)
F12 0.048(5) 0.089(7) 0.077(7) -0.051(6) -0.004(5) 0.000(5)
F13 0.194(13) 0.052(6) 0.098(8) 0.003(6) -0.070(9) 0.025(7)
F14 0.126(10) 0.090(8) 0.104(9) 0.005(7) -0.059(8) 0.017(7)
F15 0.225(15) 0.067(7) 0.064(7) -0.007(6) -0.058(8) 0.016(8)
F16 0.298(18) 0.063(7) 0.025(5) 0.015(5) 0.026(8) 0.003(9)
F17 0.306(19) 0.035(6) 0.092(8) -0.010(5) 0.111(10) 0.011(8)
F18 0.121(9) 0.071(7) 0.100(9) -0.002(6) 0.057(8) 0.007(7)
La1 0.0139(3) 0.0304(4) 0.0214(4) -0.0011(3) 0.0009(2) 0.0036(3)
La2 0.0142(3) 0.0310(4) 0.0206(4) 0.0030(3) 0.0021(3) 0.0046(3)
O1 0.021(5) 0.100(8) 0.041(6) 0.007(5) 0.005(4) -0.012(5)
O2 0.020(4) 0.057(5) 0.017(4) 0.004(4) 0.008(3) 0.006(4)
O3 0.028(5) 0.062(6) 0.038(5) -0.009(4) 0.007(4) -0.012(4)
O4 0.030(4) 0.033(5) 0.018(4) 0.004(4) -0.005(3) 0.000(4)
O5 0.036(5) 0.061(6) 0.059(6) 0.029(5) 0.022(5) 0.024(5)
O6 0.030(5) 0.030(5) 0.039(5) 0.005(4) 0.002(4) 0.008(4)
O7 0.031(5) 0.060(6) 0.066(7) -0.036(5) -0.004(5) 0.013(5)
O8 0.037(5) 0.035(5) 0.036(5) -0.001(4) 0.005(4) 0.005(4)
O9 0.054(4) 0.040(4) 0.049(4) 0.014(3) 0.005(3) -0.005(3)
O10 0.026(4) 0.032(5) 0.032(5) -0.001(4) -0.001(3) 0.005(4)
O11 0.054(4) 0.040(4) 0.049(4) 0.014(3) 0.005(3) -0.005(3)
O12 0.021(4) 0.020(4) 0.029(4) 0.007(3) 0.007(3) 0.001(3)

loop_
_atom_type_symbol
_atom_type_description
_atom_type_scat_dispersion_real
_atom_type_scat_dispersion_imag
_atom_type_scat_source
C C 0.0033 0.0016 'International Tables Vol C Tables 4.2.6.8 and 6.1.1.4'
H H 0.0000 0.0000 'International Tables Vol C Tables 4.2.6.8 and 6.1.1.4'
O O 0.0106 0.0060 'International Tables Vol C Tables 4.2.6.8 and 6.1.1.4'
F F 0.0171 0.0103 'International Tables Vol C Tables 4.2.6.8 and 6.1.1.4'
La La -0.2871 2.4523 'International Tables Vol C Tables 4.2.6.8 and 6.1.1.4'

loop_
_geom_angle_atom_site_label_1
_geom_angle_atom_site_label_2
_geom_angle_atom_site_label_3
_geom_angle
_geom_angle_site_symmetry_1
_geom_angle_site_symmetry_3
_geom_angle_publ_flag
O1 C1 O2 114.9(10) . . ?
O1 C1 C2 126.0(10) . . ?
O2 C1 C2 118.8(11) . . ?
O1 C1 La1 53.7(6) . . ?
O2 C1 La1 61.3(5) . . ?
C2 C1 La1 173.0(9) . . ?
C3 C2 C1 119.2(11) . . ?
C3 C2 C7 118.5(10) . . ?
C1 C2 C7 122.2(10) . . ?
C2 C3 C4 120.5(11) . . ?
C2 C3 H3 119.7 . . ?
C4 C3 H3 119.7 . . ?
C3 C4 C5 121.5(11) . . ?
C3 C4 H4 119.3 . . ?
C5 C4 H4 119.3 . . ?
C6 C5 C4 117.9(11) . . ?
C6 C5 C8 123.2(10) . . ?
C4 C5 C8 118.8(10) . . ?
C7 C6 C5 121.7(12) . . ?
C7 C6 H6 119.1 . . ?
C5 C6 H6 119.1 . . ?
C6 C7 C2 119.7(11) . . ?
C6 C7 H7 120.2 . . ?
C2 C7 H7 120.2 . . ?
C11 C8 C5 112.4(9) . . ?
C11 C8 C10 105.7(10) . . ?
C5 C8 C10 110.5(10) . . ?
C11 C8 C9 112.4(10) . . ?
C5 C8 C9 106.0(9) . . ?
C10 C8 C9 109.9(11) . . ?
F2 C9 F3 108.6(12) . . ?
F2 C9 F1 108.2(11) . . ?
F3 C9 F1 106.4(10) . . ?
F2 C9 C8 110.6(11) . . ?
F3 C9 C8 111.8(11) . . ?
F1 C9 C8 111.0(11) . . ?
F5 C10 F4 108.4(11) . . ?
F5 C10 F6 108.4(12) . . ?
F4 C10 F6 104.7(10) . . ?
F5 C10 C8 112.0(10) . . ?
F4 C10 C8 112.2(11) . . ?
F6 C10 C8 110.7(11) . . ?
C16 C11 C12 118.0(12) . . ?
C16 C11 C8 122.5(11) . . ?
C12 C11 C8 119.4(11) . . ?
C11 C12 C13 121.5(12) . . ?
C11 C12 H12 119.3 . . ?
C13 C12 H12 119.3 . . ?
C14 C13 C12 120.1(11) . . ?
C14 C13 H13 120.0 . . ?
C12 C13 H13 120.0 . . ?
C13 C14 C15 118.0(10) . . ?
C13 C14 C17 121.2(10) . 4_675 ?
C15 C14 C17 120.6(10) . 4_675 ?
C16 C15 C14 120.4(11) . . ?
C16 C15 H15 119.8 . . ?
C14 C15 H15 119.8 . . ?
C11 C16 C15 121.8(12) . . ?
C11 C16 H16 119.1 . . ?
C15 C16 H16 119.1 . . ?
O3 C17 O4 118.8(11) . . ?
O3 C17 C14 122.0(11) . 4_576 ?
O4 C17 C14 119.2(11) . 4_576 ?
O3 C17 La2 57.9(6) . . ?
O4 C17 La2 61.5(6) . . ?
C14 C17 La2 172.9(8) 4_576 . ?
O5 C18 O6 119.8(11) . . ?
O5 C18 C19 120.3(10) . . ?
O6 C18 C19 119.8(10) . . ?
O5 C18 La2 57.4(6) . . ?
O6 C18 La2 62.5(6) . . ?
C19 C18 La2 173.4(8) . . ?
C24 C19 C20 118.0(10) . . ?
C24 C19 C18 120.7(10) . . ?
C20 C19 C18 121.3(10) . . ?
C21 C20 C19 119.4(11) . . ?
C21 C20 H20 120.3 . . ?
C19 C20 H20 120.3 . . ?
C22 C21 C20 123.7(11) . . ?
C22 C21 H21 118.2 . . ?
C20 C21 H21 118.2 . . ?
C21 C22 C23 117.3(11) . . ?
C21 C22 C25 119.5(10) . . ?
C23 C22 C25 123.1(11) . . ?
C24 C23 C22 120.5(11) . . ?
C24 C23 H23 119.8 . . ?
C22 C23 H23 119.8 . . ?
C19 C24 C23 121.1(11) . . ?
C19 C24 H24 119.4 . . ?
C23 C24 H24 119.4 . . ?
C27 C25 C26 109.2(11) . . ?
C27 C25 C22 106.4(11) . . ?
C26 C25 C22 113.3(10) . . ?
C27 C25 C28 113.0(10) . . ?
C26 C25 C28 105.0(10) . . ?
C22 C25 C28 110.1(9) . . ?
F8 C26 F9 106.7(11) . . ?
F8 C26 F7 107.0(14) . . ?
F9 C26 F7 106.6(12) . . ?
F8 C26 C25 112.1(11) . . ?
F9 C26 C25 112.3(13) . . ?
F7 C26 C25 111.8(11) . . ?
F11 C27 F10 108.0(12) . . ?
F11 C27 F12 107.3(13) . . ?
F10 C27 F12 107.9(14) . . ?
F11 C27 C25 110.8(13) . . ?
F10 C27 C25 112.7(13) . . ?
F12 C27 C25 109.8(12) . . ?
C33 C28 C29 118.5(11) . . ?
C33 C28 C25 122.8(10) . . ?
C29 C28 C25 118.7(10) . . ?
C30 C29 C28 121.8(11) . . ?
C30 C29 H29 119.1 . . ?
C28 C29 H29 119.1 . . ?
C31 C30 C29 120.0(11) . . ?
C31 C30 H30 120.0 . . ?
C29 C30 H30 120.0 . . ?
C30 C31 C32 119.1(11) . . ?
C30 C31 C34 124.7(11) . 3_865 ?
C32 C31 C34 115.9(10) . 3_865 ?
C33 C32 C31 121.5(11) . . ?
C33 C32 H32 119.3 . . ?
C31 C32 H32 119.3 . . ?
C32 C33 C28 119.1(12) . . ?
C32 C33 H33 120.4 . . ?
C28 C33 H33 120.4 . . ?
O7 C34 O8 120.6(11) . . ?
O7 C34 C31 122.4(11) . 3_865 ?
O8 C34 C31 116.7(11) . 3_865 ?
O7 C34 La1 54.7(6) . . ?
O8 C34 La1 67.6(6) . . ?
C31 C34 La1 159.9(8) 3_865 . ?
O9 C35 O10 119.4(11) . . ?
O9 C35 C36 121.3(11) . . ?
O10 C35 C36 119.3(10) . . ?
O9 C35 La1 57.0(7) . . ?
O10 C35 La1 63.3(6) . . ?
C36 C35 La1 169.3(8) . . ?
C41 C36 C37 119.0(12) . . ?
C41 C36 C35 122.6(11) . . ?
C37 C36 C35 118.4(11) . . ?
C38 C37 C36 119.7(13) . . ?
C38 C37 H37 120.2 . . ?
C36 C37 H37 120.2 . . ?
C39 C38 C37 121.0(13) . . ?
C39 C38 H38 119.5 . . ?
C37 C38 H38 119.5 . . ?
C38 C39 C40 120.6(13) . . ?
C38 C39 C42 117.5(13) . . ?
C40 C39 C42 121.8(12) . . ?
C39 C40 C41 118.2(13) . . ?
C39 C40 H40 120.9 . . ?
C41 C40 H40 120.9 . . ?
C36 C41 C40 121.5(13) . . ?
C36 C41 H41 119.3 . . ?
C40 C41 H41 119.3 . . ?
C44 C42 C45 107.5(13) . . ?
C44 C42 C43 107.1(14) . . ?
C45 C42 C43 111.8(13) . . ?
C44 C42 C39 112.7(13) . . ?
C45 C42 C39 110.2(11) . . ?
C43 C42 C39 107.5(13) . . ?
F15 C43 F14 107.0(18) . . ?
F15 C43 F13 107.0(13) . . ?
F14 C43 F13 102.8(17) . . ?
F15 C43 C42 116.3(18) . . ?
F14 C43 C42 111.3(13) . . ?
F13 C43 C42 111.4(15) . . ?
F18 C44 F17 108.6(18) . . ?
F18 C44 F16 111.8(17) . . ?
F17 C44 F16 103.4(13) . . ?
F18 C44 C42 111.3(14) . . ?
F17 C44 C42 110.5(16) . . ?
F16 C44 C42 110.9(17) . . ?
C50 C45 C46 118.4(12) . . ?
C50 C45 C42 119.9(13) . . ?
C46 C45 C42 121.6(14) . . ?
C47 C46 C45 120.2(13) . . ?
C47 C46 H46 119.9 . . ?
C45 C46 H46 119.9 . . ?
C48 C47 C46 121.3(13) . . ?
C48 C47 H47 119.4 . . ?
C46 C47 H47 119.4 . . ?
C47 C48 C49 118.6(12) . . ?
C47 C48 C51 121.8(11) . 3_675 ?
C49 C48 C51 119.7(11) . 3_675 ?
C50 C49 C48 121.5(13) . . ?
C50 C49 H49 119.3 . . ?
C48 C49 H49 119.3 . . ?
C49 C50 C45 119.9(13) . . ?
C49 C50 H50 120.0 . . ?
C45 C50 H50 120.0 . . ?
O11 C51 O12 117.8(10) . . ?
O11 C51 C48 121.1(11) . 3_675 ?
O12 C51 C48 121.0(10) . 3_675 ?
O11 C51 La2 56.4(6) . . ?
O12 C51 La2 61.8(5) . . ?
C48 C51 La2 169.7(8) 3_675 . ?
O12 La1 O6 162.0(2) 1_655 . ?
O12 La1 O1 82.7(3) 1_655 . ?
O6 La1 O1 113.4(3) . . ?
O12 La1 O4 73.6(2) 1_655 1_655 ?
O6 La1 O4 91.2(3) . 1_655 ?
O1 La1 O4 155.0(3) . 1_655 ?
O12 La1 O9 73.2(3) 1_655 . ?
O6 La1 O9 115.3(3) . . ?
O1 La1 O9 82.3(3) . . ?
O4 La1 O9 83.1(3) 1_655 . ?
O12 La1 O7 93.9(3) 1_655 . ?
O6 La1 O7 81.7(3) . . ?
O1 La1 O7 80.3(3) . . ?
O4 La1 O7 108.9(3) 1_655 . ?
O9 La1 O7 159.6(3) . . ?
O12 La1 O10 118.6(2) 1_655 . ?
O6 La1 O10 66.5(2) . . ?
O1 La1 O10 105.2(3) . . ?
O4 La1 O10 79.8(2) 1_655 . ?
O9 La1 O10 49.0(3) . . ?
O7 La1 O10 147.4(3) . . ?
O12 La1 O2 130.3(2) 1_655 . ?
O6 La1 O2 67.5(2) . . ?
O1 La1 O2 49.9(2) . . ?
O4 La1 O2 148.0(2) 1_655 . ?
O9 La1 O2 85.0(3) . . ?
O7 La1 O2 91.9(3) . . ?
O10 La1 O2 70.1(2) . . ?
O12 La1 O8 64.2(2) 1_655 . ?
O6 La1 O8 100.9(2) . . ?
O1 La1 O8 112.0(3) . . ?
O4 La1 O8 64.8(2) 1_655 . ?
O9 La1 O8 131.9(3) . . ?
O7 La1 O8 48.1(3) . . ?
O10 La1 O8 142.6(2) . . ?
O2 La1 O8 140.0(2) . . ?
O12 La1 C35 93.7(3) 1_655 . ?
O6 La1 C35 92.6(3) . . ?
O1 La1 C35 95.6(3) . . ?
O4 La1 C35 78.2(3) 1_655 . ?
O9 La1 C35 23.2(3) . . ?
O7 La1 C35 170.8(3) . . ?
O10 La1 C35 26.1(3) . . ?
O2 La1 C35 79.2(3) . . ?
O8 La1 C35 140.7(3) . . ?
O12 La1 C34 76.2(3) 1_655 . ?
O6 La1 C34 94.2(3) . . ?
O1 La1 C34 93.4(3) . . ?
O4 La1 C34 88.9(3) 1_655 . ?
O9 La1 C34 149.4(3) . . ?
O7 La1 C34 23.5(3) . . ?
O10 La1 C34 157.2(3) . . ?
O2 La1 C34 115.1(3) . . ?
O8 La1 C34 25.1(3) . . ?
C35 La1 C34 165.6(3) . . ?
O12 La1 C1 105.6(3) 1_655 . ?
O6 La1 C1 91.5(3) . . ?
O1 La1 C1 23.6(3) . . ?
O4 La1 C1 166.2(3) 1_655 . ?
O9 La1 C1 83.5(3) . . ?
O7 La1 C1 84.9(3) . . ?
O10 La1 C1 88.9(3) . . ?
O2 La1 C1 26.3(3) . . ?
O8 La1 C1 127.8(3) . . ?
C35 La1 C1 88.1(3) . . ?
C34 La1 C1 104.4(3) . . ?
O10 La2 O8 157.8(3) . 1_455 ?
O10 La2 O11 73.0(3) . . ?
O8 La2 O11 117.2(3) 1_455 . ?
O10 La2 O3 84.4(3) . . ?
O8 La2 O3 115.5(3) 1_455 . ?
O11 La2 O3 82.2(3) . . ?
O10 La2 O2 74.6(2) . . ?
O8 La2 O2 87.8(3) 1_455 . ?
O11 La2 O2 79.0(3) . . ?
O3 La2 O2 155.1(3) . . ?
O10 La2 O5 92.9(3) . . ?
O8 La2 O5 81.6(3) 1_455 . ?
O11 La2 O5 158.8(3) . . ?
O3 La2 O5 80.7(3) . . ?
O2 La2 O5 113.1(3) . . ?
O10 La2 O4 133.5(2) . . ?
O8 La2 O4 68.1(2) 1_455 . ?
O11 La2 O4 89.9(3) . . ?
O3 La2 O4 50.0(2) . . ?
O2 La2 O4 145.2(2) . . ?
O5 La2 O4 88.7(2) . . ?
O10 La2 O12 120.5(2) . . ?
O8 La2 O12 67.0(2) 1_455 . ?
O11 La2 O12 50.3(3) . . ?
O3 La2 O12 102.1(3) . . ?
O2 La2 O12 78.1(2) . . ?
O5 La2 O12 146.6(3) . . ?
O4 La2 O12 69.7(2) . . ?
O10 La2 O6 66.0(2) . . ?
O8 La2 O6 94.9(3) 1_455 . ?
O11 La2 O6 131.7(3) . . ?
O3 La2 O6 116.9(3) . . ?
O2 La2 O6 66.6(2) . . ?
O5 La2 O6 49.2(2) . . ?
O4 La2 O6 137.2(2) . . ?
O12 La2 O6 141.0(2) . . ?
O10 La2 C51 95.6(3) . . ?
O8 La2 C51 92.7(3) 1_455 . ?
O11 La2 C51 24.5(3) . . ?
O3 La2 C51 93.8(3) . . ?
O2 La2 C51 75.4(3) . . ?
O5 La2 C51 169.4(3) . . ?
O4 La2 C51 80.8(3) . . ?
O12 La2 C51 25.9(3) . . ?
O6 La2 C51 140.9(3) . . ?
O10 La2 C17 108.6(3) . . ?
O8 La2 C17 92.0(3) 1_455 . ?
O11 La2 C17 87.6(3) . . ?
O3 La2 C17 24.2(3) . . ?
O2 La2 C17 164.7(3) . . ?
O5 La2 C17 81.9(3) . . ?
O4 La2 C17 26.0(3) . . ?
O12 La2 C17 87.8(3) . . ?
O6 La2 C17 128.6(3) . . ?
C51 La2 C17 89.3(3) . . ?
O10 La2 C18 78.3(3) . . ?
O8 La2 C18 88.7(3) 1_455 . ?
O11 La2 C18 151.1(3) . . ?
O3 La2 C18 98.4(3) . . ?
O2 La2 C18 90.4(3) . . ?
O5 La2 C18 24.2(3) . . ?
O4 La2 C18 112.8(3) . . ?
O12 La2 C18 153.2(3) . . ?
O6 La2 C18 24.9(3) . . ?
C51 La2 C18 165.7(3) . . ?
C17 La2 C18 104.8(3) . . ?
C1 O1 La1 102.7(7) . . ?
C1 O2 La2 160.7(7) . . ?
C1 O2 La1 92.5(7) . . ?
La2 O2 La1 97.5(2) . . ?
C17 O3 La2 97.8(7) . . ?
C17 O4 La1 156.2(7) . 1_455 ?
C17 O4 La2 92.6(7) . . ?
La1 O4 La2 100.7(2) 1_455 . ?
C18 O5 La2 98.4(7) . . ?
C18 O6 La1 154.0(8) . . ?
C18 O6 La2 92.5(7) . . ?
La1 O6 La2 98.2(3) . . ?
C34 O7 La1 101.8(7) . . ?
C34 O8 La2 156.1(8) . 1_655 ?
C34 O8 La1 87.3(7) . . ?
La2 O8 La1 95.9(3) 1_655 . ?
C35 O9 La1 99.8(8) . . ?
C35 O10 La2 137.0(7) . . ?
C35 O10 La1 90.6(6) . . ?
La2 O10 La1 100.4(3) . . ?
C51 O11 La2 99.0(7) . . ?
C51 O12 La1 138.6(7) . 1_455 ?
C51 O12 La2 92.3(6) . . ?
La1 O12 La2 101.4(2) 1_455 . ?

loop_
_geom_bond_atom_site_label_1
_geom_bond_atom_site_label_2
_geom_bond_distance
_geom_bond_site_symmetry_2
_geom_bond_publ_flag
C1 O1 1.245(14) . ?
C1 O2 1.342(13) . ?
C1 C2 1.443(16) . ?
C1 La1 3.031(12) . ?
C2 C3 1.350(16) . ?
C2 C7 1.439(16) . ?
C3 C4 1.381(17) . ?
C3 H3 0.9300 . ?
C4 C5 1.386(16) . ?
C4 H4 0.9300 . ?
C5 C6 1.378(15) . ?
C5 C8 1.547(15) . ?
C6 C7 1.351(16) . ?
C6 H6 0.9300 . ?
C7 H7 0.9300 . ?
C8 C11 1.545(17) . ?
C8 C10 1.554(17) . ?
C8 C9 1.569(17) . ?
C9 F2 1.315(16) . ?
C9 F3 1.328(14) . ?
C9 F1 1.342(14) . ?
C10 F5 1.296(15) . ?
C10 F4 1.354(14) . ?
C10 F6 1.353(14) . ?
C11 C16 1.359(16) . ?
C11 C12 1.379(17) . ?
C12 C13 1.386(16) . ?
C12 H12 0.9300 . ?
C13 C14 1.377(16) . ?
C13 H13 0.9300 . ?
C14 C15 1.403(16) . ?
C14 C17 1.488(15) 4_675 ?
C15 C16 1.369(16) . ?
C15 H15 0.9300 . ?
C16 H16 0.9300 . ?
C17 O3 1.229(14) . ?
C17 O4 1.299(14) . ?
C17 C14 1.488(15) 4_576 ?
C17 La2 2.966(12) . ?
C18 O5 1.251(14) . ?
C18 O6 1.273(13) . ?
C18 C19 1.482(15) . ?
C18 La2 3.015(12) . ?
C19 C24 1.375(15) . ?
C19 C20 1.397(15) . ?
C20 C21 1.365(16) . ?
C20 H20 0.9300 . ?
C21 C22 1.350(16) . ?
C21 H21 0.9300 . ?
C22 C23 1.391(16) . ?
C22 C25 1.551(15) . ?
C23 C24 1.386(16) . ?
C23 H23 0.9300 . ?
C24 H24 0.9300 . ?
C25 C27 1.531(19) . ?
C25 C26 1.542(19) . ?
C25 C28 1.565(16) . ?
C26 F8 1.315(14) . ?
C26 F9 1.330(16) . ?
C26 F7 1.340(18) . ?
C27 F11 1.319(15) . ?
C27 F10 1.331(17) . ?
C27 F12 1.339(18) . ?
C28 C33 1.391(16) . ?
C28 C29 1.393(15) . ?
C29 C30 1.364(16) . ?
C29 H29 0.9300 . ?
C30 C31 1.359(16) . ?
C30 H30 0.9300 . ?
C31 C32 1.400(16) . ?
C31 C34 1.506(16) 3_865 ?
C32 C33 1.370(17) . ?
C32 H32 0.9300 . ?
C33 H33 0.9300 . ?
C34 O7 1.234(14) . ?
C34 O8 1.286(13) . ?
C34 C31 1.506(16) 3_865 ?
C34 La1 3.029(12) . ?
C35 O9 1.173(13) . ?
C35 O10 1.290(13) . ?
C35 C36 1.499(16) . ?
C35 La1 2.936(11) . ?
C36 C41 1.366(17) . ?
C36 C37 1.395(17) . ?
C37 C38 1.368(18) . ?
C37 H37 0.9300 . ?
C38 C39 1.358(18) . ?
C38 H38 0.9300 . ?
C39 C40 1.386(19) . ?
C39 C42 1.560(19) . ?
C40 C41 1.391(18) . ?
C40 H40 0.9300 . ?
C41 H41 0.9300 . ?
C42 C44 1.51(2) . ?
C42 C45 1.542(18) . ?
C42 C43 1.56(3) . ?
C43 F15 1.299(18) . ?
C43 F14 1.36(2) . ?
C43 F13 1.375(17) . ?
C44 F18 1.33(2) . ?
C44 F17 1.363(17) . ?
C44 F16 1.368(18) . ?
C45 C50 1.385(19) . ?
C45 C46 1.401(19) . ?
C46 C47 1.379(17) . ?
C46 H46 0.9300 . ?
C47 C48 1.352(16) . ?
C47 H47 0.9300 . ?
C48 C49 1.392(17) . ?
C48 C51 1.473(15) 3_675 ?
C49 C50 1.367(18) . ?
C49 H49 0.9300 . ?
C50 H50 0.9300 . ?
C51 O11 1.246(13) . ?
C51 O12 1.294(13) . ?
C51 C48 1.473(15) 3_675 ?
C51 La2 2.962(11) . ?
La1 O12 2.474(7) 1_655 ?
La1 O6 2.492(8) . ?
La1 O1 2.503(9) . ?
La1 O4 2.503(7) 1_655 ?
La1 O9 2.500(9) . ?
La1 O7 2.526(8) . ?
La1 O10 2.623(7) . ?
La1 O2 2.660(7) . ?
La1 O8 2.805(8) . ?
La2 O10 2.466(8) . ?
La2 O8 2.488(8) 1_455 ?
La2 O11 2.499(9) . ?
La2 O3 2.537(8) . ?
La2 O2 2.539(7) . ?
La2 O5 2.568(8) . ?
La2 O4 2.609(7) . ?
La2 O12 2.613(7) . ?
La2 O6 2.678(7) . ?
O4 La1 2.503(7) 1_455 ?
O8 La2 2.488(8) 1_655 ?
O12 La1 2.474(7) 1_455 ?
